data_2226635
loop_
_publ_author_name
'Peng, Xiao-Chun'
'Huang, Wei-Jun'
'Wang, Xi'
'Wu, Dao-Hong'
'Xiao, Zhu-Ping'

_publ_section_title
;
 1-(3,4-Dihydroxyphenyl)hexan-1-one
;
_journal_coeditor_code PV2291
_journal_issue 7
_journal_name_full 'Acta Crystallographica Section E'
_journal_page_first o1725
_journal_paper_doi 10.1107/S1600536810022555
_journal_volume 66
_journal_year 2010
_chemical_formula_iupac 'C12 H16 O3'
_chemical_formula_moiety 'C12 H16 O3'
_chemical_formula_sum 'C12 H16 O3'
_chemical_formula_weight 208.25
_chemical_name_systematic
;
1-(3,4-Dihydroxyphenyl)hexan-1-one
;
_space_group_IT_number 2
_symmetry_cell_setting triclinic
_symmetry_space_group_name_Hall '-P 1'
_symmetry_space_group_name_H-M 'P -1'
_atom_sites_solution_hydrogens geom
_atom_sites_solution_primary direct
_atom_sites_solution_secondary difmap
_audit_creation_method SHELXL-97
_cell_angle_alpha 75.638(17)
_cell_angle_beta 73.373(19)
_cell_angle_gamma 88.323(17)
_cell_formula_units_Z 2
_cell_length_a 7.170(2)
_cell_length_b 8.070(3)
_cell_length_c 10.634(4)
_cell_measurement_reflns_used 1104
_cell_measurement_temperature 296(2)
_cell_measurement_theta_max 25.93
_cell_measurement_theta_min 2.77
_cell_volume 570.6(3)
_computing_cell_refinement 'SAINT (Bruker, 2007)'
_computing_data_collection 'SMART (Bruker, 2007)'
_computing_data_reduction 'SAINT (Bruker, 2007)'
_computing_molecular_graphics 'SHELXTL (Sheldrick, 2008)'
_computing_publication_material 'SHELXL97 (Sheldrick, 2008)'
_computing_structure_refinement 'SHELXL97 (Sheldrick, 2008)'
_computing_structure_solution 'SHELXS97 (Sheldrick, 2008)'
_diffrn_ambient_temperature 296(2)
_diffrn_measured_fraction_theta_full 0.984
_diffrn_measured_fraction_theta_max 0.984
_diffrn_measurement_device_type 'Bruker SMART APEX CCD'
_diffrn_measurement_method '\f and \w scans'
_diffrn_radiation_monochromator graphite
_diffrn_radiation_source 'fine-focus sealed tube'
_diffrn_radiation_type MoK\a
_diffrn_radiation_wavelength 0.71073
_diffrn_reflns_av_R_equivalents 0.0162
_diffrn_reflns_av_sigmaI/netI 0.0419
_diffrn_reflns_limit_h_max 8
_diffrn_reflns_limit_h_min -8
_diffrn_reflns_limit_k_max 10
_diffrn_reflns_limit_k_min -10
_diffrn_reflns_limit_l_max 13
_diffrn_reflns_limit_l_min -13
_diffrn_reflns_number 3311
_diffrn_reflns_theta_full 26.50
_diffrn_reflns_theta_max 26.50
_diffrn_reflns_theta_min 2.06
_diffrn_standards_decay_% 0
_diffrn_standards_interval_count 0
_diffrn_standards_interval_time 0
_diffrn_standards_number 0
_exptl_absorpt_coefficient_mu 0.086
_exptl_absorpt_correction_T_max 0.9830
_exptl_absorpt_correction_T_min 0.9746
_exptl_absorpt_correction_type multi-scan
_exptl_absorpt_process_details '(SADABS; Sheldrick, 1996)'
_exptl_crystal_colour colorless
_exptl_crystal_density_diffrn 1.212
_exptl_crystal_density_method 'not measured'
_exptl_crystal_description block
_exptl_crystal_F_000 224
_exptl_crystal_size_max 0.30
_exptl_crystal_size_mid 0.24
_exptl_crystal_size_min 0.20
_refine_diff_density_max 0.272
_refine_diff_density_min -0.301
_refine_ls_extinction_method none
_refine_ls_goodness_of_fit_ref 1.003
_refine_ls_hydrogen_treatment constr
_refine_ls_matrix_type full
_refine_ls_number_parameters 139
_refine_ls_number_reflns 2321
_refine_ls_number_restraints 0
_refine_ls_restrained_S_all 1.003
_refine_ls_R_factor_all 0.1210
_refine_ls_R_factor_gt 0.0653
_refine_ls_shift/su_max 0.000
_refine_ls_shift/su_mean 0.000
_refine_ls_structure_factor_coef Fsqd
_refine_ls_weighting_details 'calc w=1/[\s^2^(Fo^2^)+(0.1157P)^2^+0.0590P] where P=(Fo^2^+2Fc^2^)/3'
_refine_ls_weighting_scheme calc
_refine_ls_wR_factor_gt 0.1799
_refine_ls_wR_factor_ref 0.2184
_reflns_number_gt 1219
_reflns_number_total 2321
_reflns_threshold_expression I>2\s(I)
_cod_data_source_file pv2291.cif
_cod_data_source_block I
_cod_database_code 2226635
_cod_database_fobs_code 2226635

loop_
_symmetry_equiv_pos_as_xyz
'x, y, z'
'-x, -y, -z'

loop_
_atom_site_type_symbol
_atom_site_label
_atom_site_fract_x
_atom_site_fract_y
_atom_site_fract_z
_atom_site_U_iso_or_equiv
_atom_site_adp_type
_atom_site_calc_flag
_atom_site_refinement_flags
_atom_site_occupancy
_atom_site_disorder_assembly
_atom_site_disorder_group
C C1 0.2119(4) 0.3836(3) 0.1188(3) 0.0558(7) Uani d . 1 . .
H H1 0.1472 0.4851 0.1048 0.067 Uiso calc R 1 . .
C C2 0.1460(4) 0.2413(3) 0.0920(3) 0.0565(7) Uani d . 1 . .
C C3 0.2425(4) 0.0894(3) 0.1127(3) 0.0540(7) Uani d . 1 . .
C C4 0.4023(4) 0.0824(3) 0.1594(3) 0.0627(8) Uani d . 1 . .
H H4 0.4670 -0.0191 0.1730 0.075 Uiso calc R 1 . .
C C5 0.4682(4) 0.2247(3) 0.1864(3) 0.0616(8) Uani d . 1 . .
H H5 0.5768 0.2183 0.2183 0.074 Uiso calc R 1 . .
C C6 0.3743(4) 0.3774(3) 0.1665(3) 0.0518(7) Uani d . 1 . .
C C7 0.4394(4) 0.5320(3) 0.1971(3) 0.0562(7) Uani d . 1 . .
C C8 0.6048(4) 0.5200(3) 0.2579(3) 0.0661(8) Uani d . 1 . .
H H8A 0.7211 0.4946 0.1932 0.079 Uiso calc R 1 . .
H H8B 0.5762 0.4244 0.3376 0.079 Uiso calc R 1 . .
C C9 0.6490(5) 0.6798(4) 0.2985(4) 0.0746(9) Uani d . 1 . .
H H9A 0.6914 0.7730 0.2176 0.090 Uiso calc R 1 . .
H H9B 0.5302 0.7121 0.3565 0.090 Uiso calc R 1 . .
C C10 0.8016(5) 0.6562(4) 0.3708(4) 0.0818(10) Uani d . 1 . .
H H10A 0.9216 0.6285 0.3109 0.098 Uiso calc R 1 . .
H H10B 0.7617 0.5589 0.4489 0.098 Uiso calc R 1 . .
C C11 0.8435(6) 0.8093(5) 0.4187(4) 0.1014(12) Uani d . 1 . .
H H11A 0.7271 0.8344 0.4833 0.122 Uiso calc R 1 . .
H H11B 0.8805 0.9087 0.3422 0.122 Uiso calc R 1 . .
C C12 1.0097(8) 0.7713(6) 0.4859(5) 0.1353(17) Uani d . 1 . .
H H12A 0.9851 0.6605 0.5486 0.203 Uiso calc R 1 . .
H H12B 1.0161 0.8568 0.5333 0.203 Uiso calc R 1 . .
H H12C 1.1311 0.7729 0.4174 0.203 Uiso calc R 1 . .
O O1 0.1692(3) -0.0474(2) 0.0840(2) 0.0678(6) Uani d . 1 . .
H H1A 0.2286 -0.1328 0.1064 0.102 Uiso calc R 1 . .
O O2 -0.0156(3) 0.2520(2) 0.0467(3) 0.0810(7) Uani d . 1 . .
H H2 -0.0279 0.1659 0.0214 0.121 Uiso calc R 1 . .
O O3 0.3591(3) 0.6667(2) 0.1739(2) 0.0714(7) Uani d . 1 . .

loop_
_atom_site_aniso_label
_atom_site_aniso_U_11
_atom_site_aniso_U_22
_atom_site_aniso_U_33
_atom_site_aniso_U_12
_atom_site_aniso_U_13
_atom_site_aniso_U_23
C1 0.0566(15) 0.0368(13) 0.0788(19) 0.0104(11) -0.0238(14) -0.0190(12)
C2 0.0543(15) 0.0413(13) 0.081(2) 0.0079(11) -0.0261(14) -0.0214(13)
C3 0.0582(16) 0.0348(12) 0.0747(19) 0.0041(11) -0.0228(14) -0.0200(12)
C4 0.0632(17) 0.0372(13) 0.100(2) 0.0137(12) -0.0371(16) -0.0240(14)
C5 0.0594(16) 0.0436(14) 0.094(2) 0.0102(12) -0.0393(16) -0.0209(14)
C6 0.0511(14) 0.0376(13) 0.0712(18) 0.0060(11) -0.0207(13) -0.0186(12)
C7 0.0621(17) 0.0395(14) 0.0705(18) 0.0052(12) -0.0218(14) -0.0172(12)
C8 0.0774(19) 0.0475(15) 0.085(2) 0.0059(13) -0.0375(17) -0.0205(14)
C9 0.083(2) 0.0506(16) 0.102(2) 0.0032(15) -0.0437(19) -0.0220(16)
C10 0.089(2) 0.073(2) 0.092(2) -0.0020(18) -0.034(2) -0.0281(18)
C11 0.117(3) 0.097(3) 0.105(3) -0.017(2) -0.035(2) -0.047(2)
C12 0.145(4) 0.132(4) 0.162(4) -0.001(3) -0.073(4) -0.064(3)
O1 0.0716(13) 0.0383(9) 0.1094(16) 0.0105(9) -0.0433(12) -0.0283(10)
O2 0.0760(13) 0.0531(11) 0.147(2) 0.0214(10) -0.0673(14) -0.0462(12)
O3 0.0833(14) 0.0400(10) 0.1058(16) 0.0155(9) -0.0440(12) -0.0271(10)

loop_
_atom_type_symbol
_atom_type_description
_atom_type_scat_dispersion_real
_atom_type_scat_dispersion_imag
_atom_type_scat_source
C C 0.0033 0.0016 'International Tables Vol C Tables 4.2.6.8 and 6.1.1.4'
H H 0.0000 0.0000 'International Tables Vol C Tables 4.2.6.8 and 6.1.1.4'
O O 0.0106 0.0060 'International Tables Vol C Tables 4.2.6.8 and 6.1.1.4'

loop_
_geom_angle_atom_site_label_1
_geom_angle_atom_site_label_2
_geom_angle_atom_site_label_3
_geom_angle_site_symmetry_1
_geom_angle_site_symmetry_3
_geom_angle
_geom_angle_publ_flag
C2 C1 C6 . . 120.8(2) ?
C2 C1 H1 . . 119.6 ?
C6 C1 H1 . . 119.6 ?
O2 C2 C1 . . 119.0(2) ?
O2 C2 C3 . . 121.2(2) ?
C1 C2 C3 . . 119.7(2) ?
C4 C3 O1 . . 123.5(2) ?
C4 C3 C2 . . 119.8(2) ?
O1 C3 C2 . . 116.7(2) ?
C3 C4 C5 . . 120.5(2) ?
C3 C4 H4 . . 119.8 ?
C5 C4 H4 . . 119.8 ?
C4 C5 C6 . . 120.7(2) ?
C4 C5 H5 . . 119.7 ?
C6 C5 H5 . . 119.7 ?
C5 C6 C1 . . 118.5(2) ?
C5 C6 C7 . . 122.0(2) ?
C1 C6 C7 . . 119.5(2) ?
O3 C7 C6 . . 120.8(2) ?
O3 C7 C8 . . 120.3(2) ?
C6 C7 C8 . . 119.0(2) ?
C7 C8 C9 . . 115.3(2) ?
C7 C8 H8A . . 108.4 ?
C9 C8 H8A . . 108.4 ?
C7 C8 H8B . . 108.4 ?
C9 C8 H8B . . 108.4 ?
H8A C8 H8B . . 107.5 ?
C10 C9 C8 . . 113.4(3) ?
C10 C9 H9A . . 108.9 ?
C8 C9 H9A . . 108.9 ?
C10 C9 H9B . . 108.9 ?
C8 C9 H9B . . 108.9 ?
H9A C9 H9B . . 107.7 ?
C9 C10 C11 . . 115.1(3) ?
C9 C10 H10A . . 108.5 ?
C11 C10 H10A . . 108.5 ?
C9 C10 H10B . . 108.5 ?
C11 C10 H10B . . 108.5 ?
H10A C10 H10B . . 107.5 ?
C10 C11 C12 . . 110.0(3) ?
C10 C11 H11A . . 109.7 ?
C12 C11 H11A . . 109.7 ?
C10 C11 H11B . . 109.7 ?
C12 C11 H11B . . 109.7 ?
H11A C11 H11B . . 108.2 ?
C11 C12 H12A . . 109.5 ?
C11 C12 H12B . . 109.5 ?
H12A C12 H12B . . 109.5 ?
C11 C12 H12C . . 109.5 ?
H12A C12 H12C . . 109.5 ?
H12B C12 H12C . . 109.5 ?
C3 O1 H1A . . 109.5 ?
C2 O2 H2 . . 109.5 ?

loop_
_geom_bond_atom_site_label_1
_geom_bond_atom_site_label_2
_geom_bond_site_symmetry_2
_geom_bond_distance
_geom_bond_publ_flag
C1 C2 . 1.376(3) ?
C1 C6 . 1.392(4) ?
C1 H1 . 0.9300 ?
C2 O2 . 1.369(3) ?
C2 C3 . 1.391(3) ?
C3 C4 . 1.368(3) ?
C3 O1 . 1.371(3) ?
C4 C5 . 1.377(4) ?
C4 H4 . 0.9300 ?
C5 C6 . 1.385(3) ?
C5 H5 . 0.9300 ?
C6 C7 . 1.484(3) ?
C7 O3 . 1.220(3) ?
C7 C8 . 1.495(4) ?
C8 C9 . 1.526(4) ?
C8 H8A . 0.9700 ?
C8 H8B . 0.9700 ?
C9 C10 . 1.491(4) ?
C9 H9A . 0.9700 ?
C9 H9B . 0.9700 ?
C10 C11 . 1.515(4) ?
C10 H10A . 0.9700 ?
C10 H10B . 0.9700 ?
C11 C12 . 1.543(6) ?
C11 H11A . 0.9700 ?
C11 H11B . 0.9700 ?
C12 H12A . 0.9600 ?
C12 H12B . 0.9600 ?
C12 H12C . 0.9600 ?
O1 H1A . 0.8200 ?
O2 H2 . 0.8200 ?

loop_
_geom_hbond_atom_site_label_D
_geom_hbond_atom_site_label_H
_geom_hbond_atom_site_label_A
_geom_hbond_site_symmetry_A
_geom_hbond_distance_DH
_geom_hbond_distance_HA
_geom_hbond_distance_DA
_geom_hbond_angle_DHA
O2 H2 O1 . 0.82 2.29 2.718(2) 113
O2 H2 O1 2 0.82 2.11 2.828(3) 147
O1 H1A O3 1_545 0.82 1.93 2.749(2) 176

loop_
_cod_related_entry_id
_cod_related_entry_database
_cod_related_entry_code
1 ChemSpider 4175007
